data_1502915
loop_
_publ_author_name
'Yatsumonji, Yasutaka'
'Sugita, Takenori'
'Tsubouchi, Akira'
'Takeda, Takeshi'

_publ_section_title
;
 Preparation of syn-tertiary homoallylic alcohols utilizing
 allenyltitanocenes generated by reductive titanation of
 gamma-trimethylsilylpropargylic carbonates.
;
_journal_issue 9
_journal_name_full 'Organic letters'
_journal_page_first 1968
_journal_page_last 1971
_journal_paper_doi 10.1021/ol100395n
_journal_volume 12
_journal_year 2010
_chemical_formula_moiety 'C22 H32 O2 Si '
_chemical_formula_sum 'C22 H32 O2 Si'
_chemical_formula_weight 356.57
_chemical_name_systematic
;
 (3S*,4R*)-(E)-3,4-dimethyl-1-phenyl-3-pivaloyloxy-6-(trimethylsilyl)-1-hexen-5-yn
;
_space_group_IT_number 14
_symmetry_cell_setting monoclinic
_symmetry_Int_Tables_number 14
_symmetry_space_group_name_Hall '-P 2ybc'
_symmetry_space_group_name_H-M 'P 1 21/c 1'
_atom_sites_solution_hydrogens geom
_atom_sites_solution_primary direct
_atom_sites_solution_secondary difmap
_audit_creation_method SHELXL-97
_cell_angle_alpha 90.00
_cell_angle_beta 94.0650(10)
_cell_angle_gamma 90.00
_cell_formula_units_Z 4
_cell_length_a 6.25173(11)
_cell_length_b 10.8641(2)
_cell_length_c 32.1254(6)
_cell_measurement_reflns_used 33752
_cell_measurement_temperature 193(2)
_cell_measurement_theta_max 68.2
_cell_measurement_theta_min 4.1
_cell_volume 2176.45(7)
_computing_cell_refinement PROCESS-AUTO
_computing_data_collection PROCESS-AUTO
_computing_data_reduction CrystalStructure
_computing_publication_material 'CrystalStructure 3.8'
_computing_structure_refinement 'SHELXL-97 (Sheldrick, 1997)'
_computing_structure_solution SIR2004
_diffrn_ambient_temperature 193(2)
_diffrn_detector_area_resol_mean 10.00
_diffrn_measured_fraction_theta_full 0.998
_diffrn_measured_fraction_theta_max 0.998
_diffrn_measurement_device_type 'Rigaku RAXIS-RAPID'
_diffrn_measurement_method \w
_diffrn_radiation_monochromator graphite
_diffrn_radiation_source 'fine-focus sealed tube'
_diffrn_radiation_type CuK\a
_diffrn_radiation_wavelength 1.54187
_diffrn_reflns_av_R_equivalents 0.0314
_diffrn_reflns_av_sigmaI/netI 0.0175
_diffrn_reflns_limit_h_max 7
_diffrn_reflns_limit_h_min -7
_diffrn_reflns_limit_k_max 13
_diffrn_reflns_limit_k_min -13
_diffrn_reflns_limit_l_max 38
_diffrn_reflns_limit_l_min -38
_diffrn_reflns_number 36829
_diffrn_reflns_theta_full 68.24
_diffrn_reflns_theta_max 68.24
_diffrn_reflns_theta_min 4.30
_exptl_absorpt_coefficient_mu 1.025
_exptl_absorpt_correction_T_max 0.7485
_exptl_absorpt_correction_T_min 0.5783
_exptl_absorpt_correction_type numerical
_exptl_absorpt_process_details
;
    Higashi, T. (1999). Program for Absorption Correction.
    Rigaku Corporation, Tokyo, Japan.
;
_exptl_crystal_colour colorless
_exptl_crystal_density_diffrn 1.088
_exptl_crystal_density_method 'not measured'
_exptl_crystal_description block
_exptl_crystal_F_000 776
_exptl_crystal_size_max 0.60
_exptl_crystal_size_mid 0.40
_exptl_crystal_size_min 0.30
_refine_diff_density_max 0.205
_refine_diff_density_min -0.288
_refine_diff_density_rms 0.048
_refine_ls_extinction_method none
_refine_ls_goodness_of_fit_ref 1.098
_refine_ls_hydrogen_treatment mixed
_refine_ls_matrix_type full
_refine_ls_number_parameters 234
_refine_ls_number_reflns 3968
_refine_ls_number_restraints 19
_refine_ls_restrained_S_all 1.117
_refine_ls_R_factor_all 0.0493
_refine_ls_R_factor_gt 0.0458
_refine_ls_shift/su_max 0.000
_refine_ls_shift/su_mean 0.000
_refine_ls_structure_factor_coef Fsqd
_refine_ls_weighting_details 'calc w=1/[\s^2^(Fo^2^)+(0.0541P)^2^+0.8547P] where P=(Fo^2^+2Fc^2^)/3'
_refine_ls_weighting_scheme calc
_refine_ls_wR_factor_gt 0.1147
_refine_ls_wR_factor_ref 0.1169
_reflns_number_gt 3562
_reflns_number_total 3968
_reflns_threshold_expression >2sigma(I)
_cod_data_source_file ol100395n_si_002.cif
_cod_data_source_block I
_cod_database_code 1502915

loop_
_symmetry_equiv_pos_as_xyz
'x, y, z'
'-x, y+1/2, -z+1/2'
'-x, -y, -z'
'x, -y-1/2, z-1/2'

loop_
_atom_site_label
_atom_site_type_symbol
_atom_site_fract_x
_atom_site_fract_y
_atom_site_fract_z
_atom_site_U_iso_or_equiv
_atom_site_adp_type
_atom_site_occupancy
_atom_site_symmetry_multiplicity
_atom_site_calc_flag
_atom_site_refinement_flags
Si1 Si 0.66578(8) 0.21724(5) -0.005110(14) 0.04196(16) Uani 1 1 d U
O1 O 0.90449(18) 0.03965(10) 0.19155(3) 0.0327(3) Uani 1 1 d .
O2 O 1.1799(2) -0.08540(12) 0.18047(4) 0.0440(3) Uani 1 1 d .
C1 C 0.7705(4) 0.3735(2) -0.01406(7) 0.0637(6) Uani 1 1 d U
H1A H 0.7084 0.4048 -0.0409 0.076 Uiso 1 1 calc R
H1B H 0.9269 0.3702 -0.0145 0.076 Uiso 1 1 calc R
H1C H 0.7315 0.4282 0.0084 0.076 Uiso 1 1 calc R
C2 C 0.3713(4) 0.2227(3) -0.00331(9) 0.0859(9) Uani 1 1 d .
H2A H 0.3065 0.2516 -0.0302 0.103 Uiso 1 1 calc R
H2B H 0.3338 0.2792 0.0188 0.103 Uiso 1 1 calc R
H2C H 0.3174 0.1402 0.0024 0.103 Uiso 1 1 calc R
C3 C 0.7435(4) 0.1119(2) -0.04663(6) 0.0671(7) Uani 1 1 d .
H3A H 0.6794 0.1402 -0.0737 0.080 Uiso 1 1 calc R
H3B H 0.6922 0.0287 -0.0411 0.080 Uiso 1 1 calc R
H3C H 0.9000 0.1109 -0.0472 0.080 Uiso 1 1 calc R
C4 C 0.7876(3) 0.16269(17) 0.04547(5) 0.0395(3) Uani 1 1 d U
C5 C 0.8715(3) 0.13352(15) 0.07880(5) 0.0351(3) Uani 1 1 d U
C6 C 0.9770(3) 0.10672(15) 0.12041(5) 0.0324(3) Uani 1 1 d U
H6 H 1.1019 0.0514 0.1165 0.039 Uiso 1 1 calc R
C7 C 1.0634(3) 0.22724(16) 0.14000(6) 0.0409(4) Uani 1 1 d .
H7A H 1.1340 0.2102 0.1676 0.049 Uiso 1 1 calc R
H7B H 0.9444 0.2847 0.1428 0.049 Uiso 1 1 calc R
H7C H 1.1670 0.2638 0.1221 0.049 Uiso 1 1 calc R
C8 C 0.6063(3) 0.10393(16) 0.14873(5) 0.0371(4) Uani 1 1 d .
H8A H 0.6325 0.1883 0.1586 0.045 Uiso 1 1 calc R
H8B H 0.5162 0.0609 0.1678 0.045 Uiso 1 1 calc R
H8C H 0.5333 0.1060 0.1207 0.045 Uiso 1 1 calc R
C9 C 0.8188(3) 0.03681(14) 0.14723(5) 0.0300(3) Uani 1 1 d .
C10 C 0.7928(3) -0.09463(15) 0.13227(5) 0.0322(4) Uani 1 1 d .
C11 C 0.6448(3) -0.17082(15) 0.14333(5) 0.0349(4) Uani 1 1 d .
C12 C 0.6177(3) -0.30042(15) 0.13030(5) 0.0334(4) Uani 1 1 d .
C13 C 0.7749(3) -0.36571(16) 0.11082(5) 0.0396(4) Uani 1 1 d .
H13 H 0.9058 -0.3264 0.1054 0.048 Uiso 1 1 calc R
C14 C 0.7415(3) -0.48767(17) 0.09926(6) 0.0459(4) Uani 1 1 d .
H14 H 0.8491 -0.5311 0.0858 0.055 Uiso 1 1 calc R
C15 C 0.5522(4) -0.54634(17) 0.10719(6) 0.0489(5) Uani 1 1 d .
H15 H 0.5293 -0.6297 0.0991 0.059 Uiso 1 1 calc R
C16 C 0.3970(3) -0.48295(17) 0.12685(6) 0.0467(5) Uani 1 1 d .
H16 H 0.2673 -0.5232 0.1326 0.056 Uiso 1 1 calc R
C17 C 0.4287(3) -0.36103(16) 0.13834(5) 0.0396(4) Uani 1 1 d .
H17 H 0.3205 -0.3184 0.1518 0.047 Uiso 1 1 calc R
C18 C 1.0813(3) -0.02422(15) 0.20368(5) 0.0339(4) Uani 1 1 d .
C19 C 1.1475(3) -0.00465(17) 0.25006(5) 0.0415(4) Uani 1 1 d .
C20 C 1.2608(4) 0.1198(2) 0.25393(6) 0.0676(7) Uani 1 1 d .
H20A H 1.3065 0.1354 0.2833 0.081 Uiso 1 1 calc R
H20B H 1.1621 0.1848 0.2436 0.081 Uiso 1 1 calc R
H20C H 1.3866 0.1190 0.2374 0.081 Uiso 1 1 calc R
C21 C 0.9519(4) -0.0046(2) 0.27607(6) 0.0610(6) Uani 1 1 d .
H21A H 0.9985 0.0076 0.3056 0.073 Uiso 1 1 calc R
H21B H 0.8770 -0.0836 0.2727 0.073 Uiso 1 1 calc R
H21C H 0.8547 0.0622 0.2667 0.073 Uiso 1 1 calc R
C22 C 1.3011(4) -0.1078(2) 0.26478(7) 0.0684(7) Uani 1 1 d .
H22A H 1.3448 -0.0964 0.2944 0.082 Uiso 1 1 calc R
H22B H 1.4280 -0.1058 0.2486 0.082 Uiso 1 1 calc R
H22C H 1.2289 -0.1875 0.2608 0.082 Uiso 1 1 calc R
H4 H 0.891(3) -0.123(2) 0.1149(6) 0.052(6) Uiso 1 1 d .
H5 H 0.541(4) -0.142(2) 0.1608(7) 0.054(6) Uiso 1 1 d .

loop_
_atom_site_aniso_label
_atom_site_aniso_U_11
_atom_site_aniso_U_22
_atom_site_aniso_U_33
_atom_site_aniso_U_23
_atom_site_aniso_U_13
_atom_site_aniso_U_12
Si1 0.0460(3) 0.0457(3) 0.0336(3) 0.00684(19) -0.0015(2) 0.0046(2)
O1 0.0384(6) 0.0324(6) 0.0268(5) -0.0012(4) -0.0003(4) 0.0002(5)
O2 0.0382(7) 0.0521(8) 0.0418(7) -0.0045(6) 0.0030(5) 0.0064(6)
C1 0.0869(17) 0.0496(10) 0.0530(11) 0.0141(9) -0.0058(11) -0.0034(10)
C2 0.0515(14) 0.133(3) 0.0732(16) 0.0428(17) 0.0008(12) 0.0095(15)
C3 0.0940(18) 0.0627(14) 0.0426(11) -0.0020(10) -0.0086(11) 0.0163(13)
C4 0.0426(8) 0.0404(7) 0.0355(6) 0.0038(6) 0.0015(6) 0.0007(6)
C5 0.0376(7) 0.0342(6) 0.0336(5) 0.0026(5) 0.0030(5) -0.0011(5)
C6 0.0340(7) 0.0309(7) 0.0324(6) 0.0014(5) 0.0022(5) -0.0020(6)
C7 0.0443(10) 0.0327(9) 0.0450(10) 0.0009(7) -0.0007(8) -0.0073(8)
C8 0.0359(9) 0.0343(9) 0.0411(9) -0.0006(7) 0.0027(7) 0.0013(7)
C9 0.0336(8) 0.0301(8) 0.0262(7) -0.0006(6) 0.0000(6) -0.0031(6)
C10 0.0350(9) 0.0314(8) 0.0304(8) -0.0025(6) 0.0024(7) -0.0018(7)
C11 0.0367(9) 0.0306(8) 0.0375(9) -0.0009(7) 0.0040(7) -0.0018(7)
C12 0.0394(9) 0.0289(8) 0.0312(8) 0.0035(6) -0.0036(7) -0.0025(7)
C13 0.0432(10) 0.0349(9) 0.0403(9) 0.0022(7) 0.0000(7) -0.0013(7)
C14 0.0592(12) 0.0357(10) 0.0422(10) -0.0017(7) -0.0011(8) 0.0070(9)
C15 0.0694(13) 0.0280(9) 0.0475(10) -0.0008(7) -0.0089(9) -0.0066(9)
C16 0.0528(11) 0.0366(10) 0.0498(10) 0.0032(8) -0.0032(9) -0.0148(8)
C17 0.0428(10) 0.0354(9) 0.0402(9) 0.0019(7) 0.0010(7) -0.0049(8)
C18 0.0345(9) 0.0329(8) 0.0341(8) 0.0012(7) 0.0013(7) -0.0051(7)
C19 0.0478(10) 0.0452(10) 0.0305(8) 0.0041(7) -0.0035(7) -0.0020(8)
C20 0.0950(18) 0.0670(14) 0.0383(10) -0.0035(10) -0.0133(11) -0.0275(13)
C21 0.0669(14) 0.0835(16) 0.0330(9) 0.0061(10) 0.0064(9) 0.0019(12)
C22 0.0724(16) 0.0789(16) 0.0509(12) 0.0081(11) -0.0164(11) 0.0162(13)

loop_
_atom_type_symbol
_atom_type_description
_atom_type_scat_dispersion_real
_atom_type_scat_dispersion_imag
_atom_type_scat_source
C C 0.0181 0.0091 'International Tables Vol C Tables 4.2.6.8 and 6.1.1.4'
H H 0.0000 0.0000 'International Tables Vol C Tables 4.2.6.8 and 6.1.1.4'
O O 0.0492 0.0322 'International Tables Vol C Tables 4.2.6.8 and 6.1.1.4'
Si Si 0.2541 0.3302 'International Tables Vol C Tables 4.2.6.8 and 6.1.1.4'

loop_
_geom_angle_atom_site_label_1
_geom_angle_atom_site_label_2
_geom_angle_atom_site_label_3
_geom_angle
C4 Si1 C2 109.46(10)
C4 Si1 C1 107.67(9)
C2 Si1 C1 109.88(14)
C4 Si1 C3 108.90(9)
C2 Si1 C3 110.85(15)
C1 Si1 C3 110.01(12)
C18 O1 C9 120.14(12)
Si1 C1 H1A 109.5
Si1 C1 H1B 109.5
H1A C1 H1B 109.5
Si1 C1 H1C 109.5
H1A C1 H1C 109.5
H1B C1 H1C 109.5
Si1 C2 H2A 109.5
Si1 C2 H2B 109.5
H2A C2 H2B 109.5
Si1 C2 H2C 109.5
H2A C2 H2C 109.5
H2B C2 H2C 109.5
Si1 C3 H3A 109.5
Si1 C3 H3B 109.5
H3A C3 H3B 109.5
Si1 C3 H3C 109.5
H3A C3 H3C 109.5
H3B C3 H3C 109.5
C5 C4 Si1 176.41(17)
C4 C5 C6 176.07(18)
C5 C6 C7 108.94(13)
C5 C6 C9 109.70(13)
C7 C6 C9 114.14(13)
C5 C6 H6 108.0
C7 C6 H6 108.0
C9 C6 H6 108.0
C6 C7 H7A 109.5
C6 C7 H7B 109.5
H7A C7 H7B 109.5
C6 C7 H7C 109.5
H7A C7 H7C 109.5
H7B C7 H7C 109.5
C9 C8 H8A 109.5
C9 C8 H8B 109.5
H8A C8 H8B 109.5
C9 C8 H8C 109.5
H8A C8 H8C 109.5
H8B C8 H8C 109.5
O1 C9 C10 110.34(12)
O1 C9 C8 102.49(12)
C10 C9 C8 112.89(13)
O1 C9 C6 108.70(12)
C10 C9 C6 110.10(13)
C8 C9 C6 112.02(13)
C11 C10 C9 124.96(16)
C11 C10 H4 118.1(14)
C9 C10 H4 116.9(14)
C10 C11 C12 126.54(16)
C10 C11 H5 119.0(14)
C12 C11 H5 114.4(14)
C17 C12 C13 118.44(16)
C17 C12 C11 118.71(16)
C13 C12 C11 122.84(15)
C14 C13 C12 120.53(17)
C14 C13 H13 119.7
C12 C13 H13 119.7
C15 C14 C13 120.33(19)
C15 C14 H14 119.8
C13 C14 H14 119.8
C16 C15 C14 119.54(17)
C16 C15 H15 120.2
C14 C15 H15 120.2
C15 C16 C17 120.48(18)
C15 C16 H16 119.8
C17 C16 H16 119.8
C16 C17 C12 120.67(18)
C16 C17 H17 119.7
C12 C17 H17 119.7
O2 C18 O1 123.73(15)
O2 C18 C19 124.42(16)
O1 C18 C19 111.79(14)
C20 C19 C22 110.25(18)
C20 C19 C21 109.86(19)
C22 C19 C21 109.89(17)
C20 C19 C18 107.07(14)
C22 C19 C18 108.62(16)
C21 C19 C18 111.11(15)
C19 C20 H20A 109.5
C19 C20 H20B 109.5
H20A C20 H20B 109.5
C19 C20 H20C 109.5
H20A C20 H20C 109.5
H20B C20 H20C 109.5
C19 C21 H21A 109.5
C19 C21 H21B 109.5
H21A C21 H21B 109.5
C19 C21 H21C 109.5
H21A C21 H21C 109.5
H21B C21 H21C 109.5
C19 C22 H22A 109.5
C19 C22 H22B 109.5
H22A C22 H22B 109.5
C19 C22 H22C 109.5
H22A C22 H22C 109.5
H22B C22 H22C 109.5

loop_
_geom_bond_atom_site_label_1
_geom_bond_atom_site_label_2
_geom_bond_distance
Si1 C4 1.8429(17)
Si1 C2 1.847(3)
Si1 C1 1.849(2)
Si1 C3 1.848(2)
O1 C18 1.340(2)
O1 C9 1.4856(17)
O2 C18 1.201(2)
C1 H1A 0.9800
C1 H1B 0.9800
C1 H1C 0.9800
C2 H2A 0.9800
C2 H2B 0.9800
C2 H2C 0.9800
C3 H3A 0.9800
C3 H3B 0.9800
C3 H3C 0.9800
C4 C5 1.201(2)
C5 C6 1.477(2)
C6 C7 1.534(2)
C6 C9 1.555(2)
C6 H6 1.0000
C7 H7A 0.9800
C7 H7B 0.9800
C7 H7C 0.9800
C8 C9 1.519(2)
C8 H8A 0.9800
C8 H8B 0.9800
C8 H8C 0.9800
C9 C10 1.512(2)
C10 C11 1.309(2)
C10 H4 0.91(2)
C11 C12 1.475(2)
C11 H5 0.94(2)
C12 C17 1.393(2)
C12 C13 1.395(2)
C13 C14 1.388(3)
C13 H13 0.9500
C14 C15 1.383(3)
C14 H14 0.9500
C15 C16 1.379(3)
C15 H15 0.9500
C16 C17 1.385(3)
C16 H16 0.9500
C17 H17 0.9500
C18 C19 1.533(2)
C19 C20 1.527(3)
C19 C22 1.529(3)
C19 C21 1.529(3)
C20 H20A 0.9800
C20 H20B 0.9800
C20 H20C 0.9800
C21 H21A 0.9800
C21 H21B 0.9800
C21 H21C 0.9800
C22 H22A 0.9800
C22 H22B 0.9800
C22 H22C 0.9800

loop_
_geom_torsion_atom_site_label_1
_geom_torsion_atom_site_label_2
_geom_torsion_atom_site_label_3
_geom_torsion_atom_site_label_4
_geom_torsion
C2 Si1 C4 C5 -111(3)
C1 Si1 C4 C5 8(3)
C3 Si1 C4 C5 128(3)
Si1 C4 C5 C6 13(5)
C4 C5 C6 C7 -6(3)
C4 C5 C6 C9 120(3)
C18 O1 C9 C10 51.62(18)
C18 O1 C9 C8 172.09(13)
C18 O1 C9 C6 -69.20(17)
C5 C6 C9 O1 -165.34(13)
C7 C6 C9 O1 -42.78(18)
C5 C6 C9 C10 73.69(17)
C7 C6 C9 C10 -163.75(14)
C5 C6 C9 C8 -52.81(17)
C7 C6 C9 C8 69.75(17)
O1 C9 C10 C11 72.4(2)
C8 C9 C10 C11 -41.6(2)
C6 C9 C10 C11 -167.61(16)
C9 C10 C11 C12 -178.28(15)
C10 C11 C12 C17 -167.69(17)
C10 C11 C12 C13 13.3(3)
C17 C12 C13 C14 0.9(2)
C11 C12 C13 C14 179.88(16)
C12 C13 C14 C15 -0.4(3)
C13 C14 C15 C16 -0.3(3)
C14 C15 C16 C17 0.5(3)
C15 C16 C17 C12 -0.1(3)
C13 C12 C17 C16 -0.6(2)
C11 C12 C17 C16 -179.67(16)
C9 O1 C18 O2 0.4(2)
C9 O1 C18 C19 177.68(13)
O2 C18 C19 C20 98.7(2)
O1 C18 C19 C20 -78.6(2)
O2 C18 C19 C22 -20.4(3)
O1 C18 C19 C22 162.34(16)
O2 C18 C19 C21 -141.37(19)
O1 C18 C19 C21 41.4(2)
